data_4071349
loop_
_publ_author_name
'Lorber, Christian'
'Vendier, Laure'

_publ_section_title
;
 Routes to New N-Heterocyclic Carbene Titanium(IV) Imido Complexes
;
_journal_issue 12
_journal_name_full Organometallics
_journal_page_first 2774
_journal_paper_doi 10.1021/om800121g
_journal_volume 27
_journal_year 2008
_chemical_compound_source 'synthesis as described'
_chemical_formula_moiety 'C35 H48 Cl2 N4 Ti1'
_chemical_formula_sum 'C35 H48 Cl2 N4 Ti'
_chemical_formula_weight 643.57
_chemical_name_systematic
;
 ?
;
_space_group_IT_number 61
_symmetry_cell_setting orthorhombic
_symmetry_Int_Tables_number 61
_symmetry_space_group_name_Hall '-P 2bc 2ac'
_symmetry_space_group_name_H-M 'P c a b'
_atom_sites_solution_hydrogens geom
_atom_sites_solution_primary direct
_atom_sites_solution_secondary difmap
_cell_angle_alpha 90
_cell_angle_beta 90
_cell_angle_gamma 90
_cell_formula_units_Z 8
_cell_length_a 13.2517(5)
_cell_length_b 42.872(2)
_cell_length_c 13.2474(5)
_cell_measurement_reflns_used 7500
_cell_measurement_temperature 180
_cell_measurement_theta_max 29
_cell_measurement_theta_min 2.8213
_cell_measurement_wavelength 0.71073
_cell_volume 7526.2(5)
_computing_cell_refinement
;
        CrysAlis RED, Oxford Diffraction Ltd.,
        Version 1.171.31.5 (release 28-08-2006 CrysAlis171 .NET)
        (compiled Aug 28 2006,13:05:05)
;
_computing_data_collection
;
        CrysAlis CCD, Oxford Diffraction Ltd.,
        Version 1.171.31.5 (release 28-08-2006 CrysAlis171 .NET)
        (compiled Aug 28 2006,13:05:05)
;
_computing_data_reduction
;
        CrysAlis RED, Oxford Diffraction Ltd.,
        Version 1.171.31.5 (release 28-08-2006 CrysAlis171 .NET)
        (compiled Aug 28 2006,13:05:05)
;
_computing_molecular_graphics 'Ortep-3 for Windows (Farrugia, 1997)'
_computing_publication_material 'WinGX publication routines (Farrugia, 1999)'
_computing_structure_refinement 'SHELXL-97 (Sheldrick, 1997)'
_computing_structure_solution 'SIR92 (Giacovazzo et al, 1993)'
_diffrn_ambient_temperature 180
_diffrn_measured_fraction_theta_full 0.998
_diffrn_measured_fraction_theta_max 0.998
_diffrn_measurement_device_type 'Oxford-Diffraction XCALIBUR'
_diffrn_measurement_method \w-\f
_diffrn_orient_matrix_UB_11 0.0533415254
_diffrn_orient_matrix_UB_12 -0.0049586179
_diffrn_orient_matrix_UB_13 -0.0002372149
_diffrn_orient_matrix_UB_21 -0.0030457022
_diffrn_orient_matrix_UB_22 -0.0391777131
_diffrn_orient_matrix_UB_23 0.0112507177
_diffrn_orient_matrix_UB_31 -0.0039789594
_diffrn_orient_matrix_UB_32 -0.0362073842
_diffrn_orient_matrix_UB_33 -0.0121620394
_diffrn_radiation_monochromator graphite
_diffrn_radiation_source 'fine-focus sealed tube'
_diffrn_radiation_type MoK\a
_diffrn_radiation_wavelength 0.71073
_diffrn_reflns_av_R_equivalents 0.1266
_diffrn_reflns_av_unetI/netI 0.1475
_diffrn_reflns_limit_h_max 15
_diffrn_reflns_limit_h_min -15
_diffrn_reflns_limit_k_max 51
_diffrn_reflns_limit_k_min -49
_diffrn_reflns_limit_l_max 15
_diffrn_reflns_limit_l_min -15
_diffrn_reflns_number 50967
_diffrn_reflns_theta_full 25.35
_diffrn_reflns_theta_max 25.35
_diffrn_reflns_theta_min 3.08
_diffrn_standards_decay_% 0
_diffrn_standards_interval_count 0
_diffrn_standards_interval_time 0
_diffrn_standards_number 0
_exptl_absorpt_coefficient_mu 0.396
_exptl_absorpt_correction_T_max 0.968
_exptl_absorpt_correction_T_min 0.925
_exptl_absorpt_correction_type multi-scan
_exptl_absorpt_process_details
;
        CrysAlis RED, Oxford Diffraction Ltd.,
        Version 1.171.31.5 (release 28-08-2006 CrysAlis171 .NET)
        (compiled Aug 28 2006,13:05:05)
        Empirical absorption correction using spherical harmonics,
 implemented in SCALE3 ABSPACK scaling algorithm.
;
_exptl_crystal_colour yellow
_exptl_crystal_density_diffrn 1.136
_exptl_crystal_density_method 'not measured'
_exptl_crystal_description platelet
_exptl_crystal_F_000 2736
_exptl_crystal_size_max 0.2
_exptl_crystal_size_mid 0.14
_exptl_crystal_size_min 0.07
_refine_diff_density_max 0.507
_refine_diff_density_min -0.332
_refine_diff_density_rms 0.08
_refine_ls_extinction_method none
_refine_ls_goodness_of_fit_ref 1.001
_refine_ls_hydrogen_treatment constr
_refine_ls_matrix_type full
_refine_ls_number_parameters 391
_refine_ls_number_reflns 6865
_refine_ls_number_restraints 0
_refine_ls_restrained_S_all 1.001
_refine_ls_R_factor_all 0.1223
_refine_ls_R_factor_gt 0.0566
_refine_ls_shift/su_max 0
_refine_ls_shift/su_mean 0
_refine_ls_structure_factor_coef Fsqd
_refine_ls_weighting_details 'calc w=1/[\s^2^(Fo^2^)+(0.0630P)^2^+0.0000P] where P=(Fo^2^+2Fc^2^)/3'
_refine_ls_weighting_scheme calc
_refine_ls_wR_factor_gt 0.1313
_refine_ls_wR_factor_ref 0.1625
_reflns_number_gt 3192
_reflns_number_total 6865
_reflns_threshold_expression >2\s(I)
_cod_data_source_file om800121g-file001.cif
_cod_data_source_block (3a)
_cod_database_code 4071349

loop_
_symmetry_equiv_pos_as_xyz
'x, y, z'
'-x, -y+1/2, z+1/2'
'x+1/2, -y, -z+1/2'
'-x+1/2, y+1/2, -z'
'-x, -y, -z'
'x, y-1/2, -z-1/2'
'-x-1/2, y, z-1/2'
'x-1/2, -y-1/2, z'

loop_
_atom_site_label
_atom_site_type_symbol
_atom_site_fract_x
_atom_site_fract_y
_atom_site_fract_z
_atom_site_U_iso_or_equiv
_atom_site_adp_type
_atom_site_occupancy
_atom_site_symmetry_multiplicity
_atom_site_calc_flag
_atom_site_refinement_flags
C1 C -0.0702(3) 0.09170(10) -0.0686(3) 0.0231(11) Uani 1 1 d .
C2 C -0.1452(3) 0.07718(10) -0.1269(3) 0.0256(11) Uani 1 1 d .
C3 C -0.1662(4) 0.04576(11) -0.1075(4) 0.0407(14) Uani 1 1 d .
H3 H -0.2157 0.0357 -0.145 0.049 Uiso 1 1 calc R
C4 C -0.1146(4) 0.02933(11) -0.0333(4) 0.0416(14) Uani 1 1 d .
H4 H -0.1303 0.0085 -0.021 0.05 Uiso 1 1 calc R
C5 C -0.0411(4) 0.04371(11) 0.0213(4) 0.0349(13) Uani 1 1 d .
H5 H -0.0068 0.0325 0.0706 0.042 Uiso 1 1 calc R
C6 C -0.0160(3) 0.07475(10) 0.0053(3) 0.0233(11) Uani 1 1 d .
C7 C -0.2046(3) 0.09446(11) -0.2055(3) 0.0323(12) Uani 1 1 d .
H7 H -0.1617 0.1114 -0.2302 0.039 Uiso 1 1 calc R
C8 C -0.2335(4) 0.07432(11) -0.2978(4) 0.0524(16) Uani 1 1 d .
H8A H -0.1742 0.0643 -0.324 0.079 Uiso 1 1 calc R
H8B H -0.2624 0.0874 -0.3491 0.079 Uiso 1 1 calc R
H8C H -0.2817 0.0588 -0.2778 0.079 Uiso 1 1 calc R
C9 C -0.2980(4) 0.10938(11) -0.1591(4) 0.0449(14) Uani 1 1 d .
H9A H -0.343 0.0934 -0.1358 0.067 Uiso 1 1 calc R
H9B H -0.3316 0.1219 -0.209 0.067 Uiso 1 1 calc R
H9C H -0.2784 0.1223 -0.1033 0.067 Uiso 1 1 calc R
C10 C 0.0654(3) 0.09057(10) 0.0664(4) 0.0295(12) Uani 1 1 d .
H10 H 0.0939 0.1074 0.0251 0.035 Uiso 1 1 calc R
C11 C 0.1523(4) 0.06881(12) 0.0969(4) 0.0474(15) Uani 1 1 d .
H11A H 0.1283 0.0538 0.1449 0.071 Uiso 1 1 calc R
H11B H 0.2057 0.0809 0.1267 0.071 Uiso 1 1 calc R
H11C H 0.1773 0.0582 0.0382 0.071 Uiso 1 1 calc R
C12 C 0.0197(4) 0.10545(12) 0.1619(3) 0.0451(14) Uani 1 1 d .
H12A H -0.0359 0.1186 0.1433 0.068 Uiso 1 1 calc R
H12B H 0.0702 0.1177 0.1955 0.068 Uiso 1 1 calc R
H12C H -0.0036 0.0893 0.2065 0.068 Uiso 1 1 calc R
C13 C 0.0716(3) 0.17044(10) -0.2192(3) 0.0215(11) Uani 1 1 d .
C14 C 0.1735(4) 0.19286(11) -0.3352(4) 0.0357(13) Uani 1 1 d .
H14 H 0.2047 0.208 -0.3746 0.043 Uiso 1 1 calc R
C15 C 0.1889(4) 0.16239(12) -0.3395(4) 0.0431(14) Uani 1 1 d .
H15 H 0.234 0.1522 -0.3819 0.052 Uiso 1 1 calc R
C16 C 0.0693(3) 0.22866(10) -0.2327(3) 0.0238(11) Uani 1 1 d .
C17 C 0.1257(3) 0.24507(10) -0.1627(3) 0.0237(11) Uani 1 1 d .
C18 C 0.0937(4) 0.27489(10) -0.1373(3) 0.0274(11) Uani 1 1 d .
H18 H 0.13 0.2863 -0.09 0.033 Uiso 1 1 calc R
C19 C 0.0091(4) 0.28791(11) -0.1811(4) 0.0377(13) Uani 1 1 d .
C20 C -0.0419(4) 0.27102(12) -0.2539(4) 0.0357(13) Uani 1 1 d .
H20 H -0.0978 0.28 -0.2847 0.043 Uiso 1 1 calc R
C21 C -0.0133(4) 0.24136(11) -0.2827(3) 0.0312(12) Uani 1 1 d .
C22 C 0.2217(3) 0.23280(11) -0.1171(4) 0.0379(13) Uani 1 1 d .
H22A H 0.2315 0.2115 -0.1375 0.057 Uiso 1 1 calc R
H22B H 0.2174 0.2338 -0.0448 0.057 Uiso 1 1 calc R
H22C H 0.2776 0.2452 -0.1398 0.057 Uiso 1 1 calc R
C23 C -0.0637(4) 0.22475(13) -0.3693(4) 0.0502(16) Uani 1 1 d .
H23A H -0.1258 0.2351 -0.3857 0.075 Uiso 1 1 calc R
H23B H -0.0775 0.2036 -0.3504 0.075 Uiso 1 1 calc R
H23C H -0.0199 0.225 -0.427 0.075 Uiso 1 1 calc R
C24 C -0.0239(5) 0.32055(12) -0.1505(5) 0.069(2) Uani 1 1 d .
H24A H -0.0637 0.3194 -0.0901 0.104 Uiso 1 1 calc R
H24B H -0.0634 0.3296 -0.2037 0.104 Uiso 1 1 calc R
H24C H 0.0346 0.3332 -0.1384 0.104 Uiso 1 1 calc R
C25 C 0.1212(3) 0.11550(10) -0.2585(3) 0.0249(11) Uani 1 1 d .
C26 C 0.0573(4) 0.09880(11) -0.3205(4) 0.0328(12) Uani 1 1 d .
C27 C 0.0560(4) 0.06657(11) -0.3115(4) 0.0382(13) Uani 1 1 d .
H27 H 0.0147 0.0549 -0.3538 0.046 Uiso 1 1 calc R
C28 C 0.1156(4) 0.05152(11) -0.2400(4) 0.0366(13) Uani 1 1 d .
C29 C 0.1786(4) 0.06860(11) -0.1802(4) 0.0343(13) Uani 1 1 d .
H29 H 0.2193 0.0584 -0.1336 0.041 Uiso 1 1 calc R
C30 C 0.1833(3) 0.10100(11) -0.1872(3) 0.0315(12) Uani 1 1 d .
C31 C -0.0065(4) 0.11452(11) -0.3998(4) 0.0481(15) Uani 1 1 d .
H31A H -0.0406 0.1321 -0.3706 0.072 Uiso 1 1 calc R
H31B H -0.0554 0.1 -0.4253 0.072 Uiso 1 1 calc R
H31C H 0.0359 0.1215 -0.4541 0.072 Uiso 1 1 calc R
C32 C 0.1114(5) 0.01688(11) -0.2296(4) 0.0616(18) Uani 1 1 d .
H32A H 0.1591 0.0103 -0.1793 0.092 Uiso 1 1 calc R
H32B H 0.1278 0.0074 -0.2931 0.092 Uiso 1 1 calc R
H32C H 0.0447 0.0107 -0.2096 0.092 Uiso 1 1 calc R
C33 C 0.2562(4) 0.11930(11) -0.1234(4) 0.0393(13) Uani 1 1 d .
H33A H 0.3044 0.1295 -0.1662 0.059 Uiso 1 1 calc R
H33B H 0.2908 0.1054 -0.0782 0.059 Uiso 1 1 calc R
H33C H 0.22 0.1346 -0.085 0.059 Uiso 1 1 calc R
C34 C -0.1407(4) 0.20925(11) 0.0635(4) 0.0415(14) Uani 1 1 d .
H34A H -0.1874 0.2165 0.0132 0.062 Uiso 1 1 calc R
H34B H -0.0778 0.2201 0.0562 0.062 Uiso 1 1 calc R
H34C H -0.1679 0.2131 0.1294 0.062 Uiso 1 1 calc R
C35 C -0.2180(4) 0.15849(12) 0.0673(3) 0.0391(14) Uani 1 1 d .
H35A H -0.2455 0.1643 0.1317 0.059 Uiso 1 1 calc R
H35B H -0.205 0.1365 0.0664 0.059 Uiso 1 1 calc R
H35C H -0.2653 0.1636 0.015 0.059 Uiso 1 1 calc R
N1 N -0.0499(3) 0.12352(8) -0.0819(3) 0.0207(9) Uani 1 1 d .
N2 N 0.1024(3) 0.19782(8) -0.2614(3) 0.0277(9) Uani 1 1 d .
N3 N 0.1266(3) 0.14868(8) -0.2703(3) 0.0282(10) Uani 1 1 d .
N4 N -0.1239(3) 0.17537(8) 0.0504(3) 0.0263(9) Uani 1 1 d .
H4A H -0.0835 0.1698 0.103 0.032 Uiso 1 1 calc R
Cl1 Cl 0.09916(9) 0.17770(3) 0.01886(9) 0.0329(3) Uani 1 1 d .
Cl2 Cl -0.17047(8) 0.18368(3) -0.17743(8) 0.0286(3) Uani 1 1 d .
Ti1 Ti -0.03592(6) 0.162916(17) -0.08731(6) 0.0196(2) Uani 1 1 d .

loop_
_atom_site_aniso_label
_atom_site_aniso_U_11
_atom_site_aniso_U_22
_atom_site_aniso_U_33
_atom_site_aniso_U_23
_atom_site_aniso_U_13
_atom_site_aniso_U_12
C1 0.023(3) 0.021(3) 0.026(3) 0.001(2) 0.007(2) 0.002(2)
C2 0.024(3) 0.016(3) 0.037(3) -0.003(2) -0.003(2) 0.000(2)
C3 0.039(3) 0.025(3) 0.058(4) -0.003(3) -0.011(3) -0.004(2)
C4 0.053(4) 0.022(3) 0.049(4) 0.002(3) -0.001(3) -0.007(3)
C5 0.048(3) 0.023(3) 0.033(3) 0.010(2) -0.005(3) 0.002(3)
C6 0.023(3) 0.025(3) 0.022(3) 0.002(2) 0.005(2) 0.008(2)
C7 0.034(3) 0.026(3) 0.037(3) 0.001(2) -0.007(2) -0.006(2)
C8 0.069(4) 0.037(3) 0.051(4) -0.005(3) -0.019(3) -0.013(3)
C9 0.042(3) 0.039(3) 0.054(4) -0.008(3) -0.018(3) 0.008(3)
C10 0.032(3) 0.023(3) 0.033(3) 0.007(2) -0.007(2) 0.002(2)
C11 0.050(4) 0.056(4) 0.037(3) 0.014(3) -0.009(3) 0.009(3)
C12 0.059(4) 0.046(4) 0.030(3) -0.014(3) 0.001(3) 0.009(3)
C13 0.029(3) 0.024(3) 0.012(2) -0.005(2) 0.001(2) 0.002(2)
C14 0.042(3) 0.032(3) 0.033(3) -0.011(2) 0.026(3) -0.010(2)
C15 0.043(3) 0.038(3) 0.048(4) -0.013(3) 0.031(3) -0.011(3)
C16 0.038(3) 0.011(3) 0.022(3) 0.001(2) 0.011(2) -0.002(2)
C17 0.029(3) 0.021(3) 0.021(3) 0.005(2) 0.004(2) -0.006(2)
C18 0.036(3) 0.019(3) 0.028(3) -0.004(2) 0.005(2) -0.005(2)
C19 0.046(4) 0.021(3) 0.047(4) 0.004(3) 0.024(3) 0.003(2)
C20 0.025(3) 0.041(3) 0.041(3) 0.030(3) 0.007(3) 0.004(3)
C21 0.030(3) 0.033(3) 0.030(3) 0.012(2) 0.000(2) -0.007(2)
C22 0.037(3) 0.030(3) 0.047(3) 0.001(3) -0.005(3) -0.002(2)
C23 0.051(4) 0.067(4) 0.032(3) 0.014(3) -0.017(3) -0.024(3)
C24 0.064(4) 0.035(4) 0.108(6) 0.009(4) 0.027(4) 0.013(3)
C25 0.021(3) 0.025(3) 0.029(3) -0.006(2) 0.011(2) 0.003(2)
C26 0.040(3) 0.026(3) 0.033(3) 0.001(2) 0.002(2) -0.002(2)
C27 0.047(4) 0.031(3) 0.036(3) -0.003(3) 0.002(3) -0.010(3)
C28 0.053(4) 0.025(3) 0.032(3) -0.004(2) 0.007(3) -0.003(3)
C29 0.042(3) 0.029(3) 0.031(3) -0.003(2) 0.014(3) 0.008(2)
C30 0.029(3) 0.035(3) 0.031(3) -0.018(2) 0.010(2) 0.001(2)
C31 0.060(4) 0.036(3) 0.049(4) 0.001(3) -0.005(3) -0.005(3)
C32 0.088(5) 0.028(3) 0.069(4) -0.001(3) 0.002(4) -0.003(3)
C33 0.032(3) 0.044(3) 0.042(3) -0.008(3) 0.001(3) 0.002(3)
C34 0.045(3) 0.042(3) 0.038(3) -0.015(3) -0.009(3) 0.012(3)
C35 0.039(3) 0.051(4) 0.027(3) 0.000(2) 0.009(2) -0.006(3)
N1 0.027(2) 0.015(2) 0.020(2) -0.0011(16) 0.0021(17) -0.0004(16)
N2 0.035(2) 0.023(2) 0.024(2) 0.0033(18) 0.0037(19) -0.0085(19)
N3 0.032(2) 0.021(2) 0.031(2) -0.0045(18) 0.0139(19) -0.0127(18)
N4 0.032(2) 0.030(2) 0.017(2) -0.0025(17) -0.0018(18) 0.0090(19)
Cl1 0.0286(7) 0.0387(8) 0.0312(7) -0.0055(6) -0.0068(6) -0.0005(6)
Cl2 0.0283(7) 0.0323(7) 0.0251(7) 0.0050(5) -0.0028(5) 0.0035(5)
Ti1 0.0217(5) 0.0189(5) 0.0182(5) -0.0006(4) -0.0005(4) 0.0002(4)

loop_
_atom_type_symbol
_atom_type_description
_atom_type_scat_dispersion_real
_atom_type_scat_dispersion_imag
_atom_type_scat_source
C C 0.0033 0.0016 'International Tables Vol C Tables 4.2.6.8 and 6.1.1.4'
H H 0 0 'International Tables Vol C Tables 4.2.6.8 and 6.1.1.4'
N N 0.0061 0.0033 'International Tables Vol C Tables 4.2.6.8 and 6.1.1.4'
Cl Cl 0.1484 0.1585 'International Tables Vol C Tables 4.2.6.8 and 6.1.1.4'
Ti Ti 0.2776 0.4457 'International Tables Vol C Tables 4.2.6.8 and 6.1.1.4'

loop_
_geom_angle_atom_site_label_1
_geom_angle_atom_site_label_2
_geom_angle_atom_site_label_3
_geom_angle
N1 C1 C2 119.9(4)
N1 C1 C6 119.3(4)
C2 C1 C6 120.8(4)
C3 C2 C1 117.8(4)
C3 C2 C7 119.9(4)
C1 C2 C7 122.3(4)
C4 C3 C2 121.4(5)
C5 C4 C3 119.9(5)
C4 C5 C6 121.6(5)
C5 C6 C1 118.5(4)
C5 C6 C10 121.3(4)
C1 C6 C10 120.2(4)
C2 C7 C9 110.7(4)
C2 C7 C8 113.8(4)
C9 C7 C8 110.6(4)
C6 C10 C11 113.8(4)
C6 C10 C12 110.2(4)
C11 C10 C12 109.3(4)
N2 C13 N3 103.0(4)
N2 C13 Ti1 128.6(3)
N3 C13 Ti1 128.2(3)
C15 C14 N2 106.8(4)
C14 C15 N3 107.6(4)
C17 C16 C21 123.1(4)
C17 C16 N2 118.6(4)
C21 C16 N2 118.2(4)
C16 C17 C18 117.8(4)
C16 C17 C22 123.3(4)
C18 C17 C22 118.9(4)
C19 C18 C17 121.3(4)
C18 C19 C20 118.6(5)
C18 C19 C24 119.6(5)
C20 C19 C24 121.8(5)
C21 C20 C19 122.8(5)
C20 C21 C16 116.4(4)
C20 C21 C23 121.7(5)
C16 C21 C23 121.8(5)
C26 C25 C30 122.2(4)
C26 C25 N3 118.7(4)
C30 C25 N3 119.1(4)
C25 C26 C27 118.2(5)
C25 C26 C31 121.8(4)
C27 C26 C31 119.9(4)
C26 C27 C28 120.9(5)
C29 C28 C27 119.6(5)
C29 C28 C32 120.2(5)
C27 C28 C32 120.2(5)
C28 C29 C30 121.6(5)
C29 C30 C25 117.5(4)
C29 C30 C33 120.7(5)
C25 C30 C33 121.7(4)
C1 N1 Ti1 173.2(3)
C13 N2 C14 111.3(4)
C13 N2 C16 126.1(4)
C14 N2 C16 122.5(4)
C13 N3 C15 111.2(4)
C13 N3 C25 126.7(4)
C15 N3 C25 122.0(4)
C35 N4 C34 109.9(4)
C35 N4 Ti1 117.0(3)
C34 N4 Ti1 114.2(3)
N1 Ti1 N4 98.41(15)
N1 Ti1 C13 103.96(16)
N4 Ti1 C13 157.05(15)
N1 Ti1 Cl2 108.58(13)
N4 Ti1 Cl2 85.84(10)
C13 Ti1 Cl2 91.81(11)
N1 Ti1 Cl1 108.89(12)
N4 Ti1 Cl1 81.08(10)
C13 Ti1 Cl1 86.84(11)
Cl2 Ti1 Cl1 141.67(5)

loop_
_geom_bond_atom_site_label_1
_geom_bond_atom_site_label_2
_geom_bond_distance
C1 N1 1.401(5)
C1 C2 1.404(6)
C1 C6 1.415(6)
C2 C3 1.400(6)
C2 C7 1.500(6)
C3 C4 1.388(6)
C4 C5 1.362(6)
C5 C6 1.388(6)
C6 C10 1.510(6)
C7 C9 1.523(6)
C7 C8 1.546(6)
C10 C11 1.536(6)
C10 C12 1.541(6)
C13 N2 1.363(5)
C13 N3 1.364(5)
C13 Ti1 2.277(4)
C14 C15 1.323(6)
C14 N2 1.374(5)
C15 N3 1.366(5)
C16 C17 1.384(6)
C16 C21 1.391(6)
C16 N2 1.444(5)
C17 C18 1.388(6)
C17 C22 1.504(6)
C18 C19 1.380(6)
C19 C20 1.382(7)
C19 C24 1.521(6)
C20 C21 1.381(6)
C21 C23 1.506(6)
C25 C26 1.381(6)
C25 C30 1.398(6)
C25 N3 1.433(5)
C26 C27 1.387(6)
C26 C31 1.507(6)
C27 C28 1.391(7)
C28 C29 1.364(6)
C28 C32 1.492(6)
C29 C30 1.394(6)
C30 C33 1.505(6)
C34 N4 1.480(5)
C35 N4 1.459(5)
N1 Ti1 1.701(3)
N4 Ti1 2.230(3)
Cl1 Ti1 2.3631(14)
Cl2 Ti1 2.3231(13)
